data_7054766
loop_
_publ_author_name
'Lv, Yingdong'
'Zhou, Jiliang'
'Leng, Xuebing'
'Chen, Yaofeng'

_publ_section_title
;
 Substitution reaction of triphenylphosphine oxide with rare-earth metal
 phosphido methyl complexes
;
_journal_issue 10
_journal_name_full 'New J. Chem.'
_journal_page_first 7582
_journal_paper_doi 10.1039/C5NJ00335K
_journal_volume 39
_journal_year 2015
_chemical_formula_sum 'C40 H52 Cl N3 O P Sc'
_chemical_formula_weight 702.22
_chemical_name_systematic
; 
 ? 
;
_space_group_crystal_system monoclinic
_space_group_IT_number 14
_space_group_name_Hall '-P 2yn'
_space_group_name_H-M_alt 'P 1 21/n 1'
_symmetry_space_group_name_Hall '-P 2yn'
_symmetry_space_group_name_H-M 'P 1 21/n 1'
_atom_sites_solution_hydrogens geom
_audit_creation_method SHELXL-2013
_audit_update_record
;
2015-01-31 deposited with the CCDC.
2015-03-18 downloaded from the CCDC.
;
_cell_angle_alpha 90
_cell_angle_beta 92.963(3)
_cell_angle_gamma 90
_cell_formula_units_Z 8
_cell_length_a 27.730(4)
_cell_length_b 9.8425(15)
_cell_length_c 27.805(4)
_cell_measurement_reflns_used 4631
_cell_measurement_temperature 140(2)
_cell_measurement_theta_max 23.20
_cell_measurement_theta_min 2.20
_cell_volume 7578.7(19)
_computing_cell_refinement 'Bruker SAINT'
_computing_data_collection 'Bruker APEX2'
_computing_data_reduction 'Bruker SAINT'
_computing_molecular_graphics 'Bruker SHELXTL'
_computing_publication_material 'Bruker SHELXTL'
_computing_structure_refinement 'SHELXL-2013 (Sheldrick, 2013)'
_computing_structure_solution 'SHELXS-97 (Sheldrick, 2008)'
_diffrn_ambient_temperature 140(2)
_diffrn_measured_fraction_theta_full 0.984
_diffrn_measured_fraction_theta_max 0.998
_diffrn_measurement_device_type 'Bruker APEX-II CCD'
_diffrn_measurement_method '\f and \w scans'
_diffrn_radiation_type MoK\a
_diffrn_radiation_wavelength 0.71073
_diffrn_reflns_av_R_equivalents 0.1161
_diffrn_reflns_av_unetI/netI 0.1046
_diffrn_reflns_Laue_measured_fraction_full 0.984
_diffrn_reflns_Laue_measured_fraction_max 0.998
_diffrn_reflns_limit_h_max 32
_diffrn_reflns_limit_h_min -33
_diffrn_reflns_limit_k_max 11
_diffrn_reflns_limit_k_min -11
_diffrn_reflns_limit_l_max 24
_diffrn_reflns_limit_l_min -33
_diffrn_reflns_number 48937
_diffrn_reflns_point_group_measured_fraction_full 0.984
_diffrn_reflns_point_group_measured_fraction_max 0.998
_diffrn_reflns_theta_full 25.242
_diffrn_reflns_theta_max 25.099
_diffrn_reflns_theta_min 1.065
_exptl_absorpt_coefficient_mu 0.341
_exptl_absorpt_correction_T_max 0.7456
_exptl_absorpt_correction_T_min 0.5086
_exptl_absorpt_correction_type multi-scan
_exptl_absorpt_process_details sadabs
_exptl_crystal_colour yellow
_exptl_crystal_density_diffrn 1.231
_exptl_crystal_description block
_exptl_crystal_F_000 2992
_exptl_crystal_size_max 0.280
_exptl_crystal_size_mid 0.200
_exptl_crystal_size_min 0.150
_refine_diff_density_max 1.826
_refine_diff_density_min -0.627
_refine_diff_density_rms 0.102
_refine_ls_extinction_method none
_refine_ls_goodness_of_fit_ref 0.947
_refine_ls_hydrogen_treatment constr
_refine_ls_matrix_type full
_refine_ls_number_parameters 846
_refine_ls_number_reflns 13486
_refine_ls_number_restraints 42
_refine_ls_restrained_S_all 0.966
_refine_ls_R_factor_all 0.1325
_refine_ls_R_factor_gt 0.0769
_refine_ls_shift/su_max 0.011
_refine_ls_shift/su_mean 0.000
_refine_ls_structure_factor_coef Fsqd
_refine_ls_weighting_details 'w=1/[\s^2^(Fo^2^)+(0.1815P)^2^] where P=(Fo^2^+2Fc^2^)/3'
_refine_ls_weighting_scheme calc
_refine_ls_wR_factor_gt 0.2140
_refine_ls_wR_factor_ref 0.2659
_reflns_Friedel_coverage 0.000
_reflns_number_gt 8022
_reflns_number_total 13486
_reflns_threshold_expression 'I > 2\s(I)'
_cod_data_source_file c5nj00335k2.cif
_cod_data_source_block mo_dm13121_0m
_cod_depositor_comments 'Adding full bibliography for 7054763--7054766.cif.'
_cod_original_cell_volume 7579(2)
_cod_database_code 7054766
_shelx_space_group_comment
; 
The symmetry employed for this shelxl refinement is uniquely defined 
by the following loop, which should always be used as a source of 
symmetry information in preference to the above space-group names. 
They are only intended as comments. 
;
_shelx_estimated_absorpt_t_min 0.911
_shelx_estimated_absorpt_t_max 0.951
_shelxl_version_number 2013-4

loop_
_space_group_symop_operation_xyz
'x, y, z'
'-x+1/2, y+1/2, -z+1/2'
'-x, -y, -z'
'x-1/2, -y-1/2, z-1/2'

loop_
_atom_site_label
_atom_site_type_symbol
_atom_site_fract_x
_atom_site_fract_y
_atom_site_fract_z
_atom_site_U_iso_or_equiv
_atom_site_adp_type
_atom_site_occupancy
_atom_site_site_symmetry_order
_atom_site_calc_flag
_atom_site_refinement_flags_posn
_atom_site_refinement_flags_adp
_atom_site_refinement_flags_occupancy
_atom_site_disorder_assembly
_atom_site_disorder_group
Sc1 Sc 0.83350(4) 0.09421(10) 0.35812(4) 0.0232(3) Uani 1 1 d . . . . .
Sc2 Sc 0.36162(3) 0.91562(9) 0.32961(3) 0.0199(3) Uani 1 1 d . . . . .
P1 P 0.88817(5) -0.22130(14) 0.34177(5) 0.0267(3) Uani 1 1 d . . . . .
P2 P 0.34471(5) 0.60325(14) 0.38784(5) 0.0249(3) Uani 1 1 d . . . . .
Cl1 Cl 0.77609(5) -0.05660(13) 0.30926(5) 0.0263(3) Uani 1 1 d . . . . .
Cl2 Cl 0.31103(5) 0.76158(13) 0.27505(5) 0.0264(3) Uani 1 1 d . . . . .
N1 N 0.79174(17) 0.0662(5) 0.42284(16) 0.0319(11) Uani 1 1 d . . . . .
N2 N 0.7858(2) 0.2716(5) 0.3441(2) 0.0471(15) Uani 1 1 d . . . . .
N3 N 0.8593(2) 0.1852(6) 0.28434(19) 0.0559(17) Uani 1 1 d D . . . .
N4 N 0.42490(15) 0.8861(4) 0.28601(15) 0.0221(10) Uani 1 1 d . . . . .
N5 N 0.34663(16) 1.0906(4) 0.28140(16) 0.0271(10) Uani 1 1 d . . . . .
N6 N 0.28750(17) 1.0092(5) 0.35545(18) 0.0340(12) Uani 1 1 d . . . . .
O1 O 0.88158(13) -0.0716(4) 0.35172(13) 0.0270(8) Uani 1 1 d . . . . .
O2 O 0.35529(13) 0.7523(3) 0.37918(12) 0.0242(8) Uani 1 1 d . . . . .
C1 C 0.7569(3) 0.1518(10) 0.4968(3) 0.084(3) Uani 1 1 d . . . . .
H1A H 0.7687 0.0643 0.5095 0.127 Uiso 1 1 calc R U . . .
H1B H 0.7219 0.1571 0.4996 0.127 Uiso 1 1 calc R U . . .
H1C H 0.7726 0.2258 0.5153 0.127 Uiso 1 1 calc R U . . .
C2 C 0.7685(2) 0.1644(7) 0.4444(3) 0.0508(19) Uani 1 1 d . . . . .
C3 C 0.7533(3) 0.2833(8) 0.4235(3) 0.064(2) Uani 1 1 d . . . . .
H3A H 0.7370 0.3433 0.4440 0.077 Uiso 1 1 calc R U . . .
C4 C 0.7579(2) 0.3299(6) 0.3766(4) 0.058(2) Uani 1 1 d . . . . .
C5 C 0.7272(3) 0.4518(7) 0.3612(4) 0.079(3) Uani 1 1 d . U . . .
H5A H 0.7388 0.4893 0.3313 0.119 Uiso 1 1 calc DR U . . .
H5B H 0.7296 0.5212 0.3865 0.119 Uiso 1 1 calc R U . . .
H5C H 0.6935 0.4234 0.3560 0.119 Uiso 1 1 calc R U . . .
C6 C 0.7847(3) 0.3315(7) 0.2998(3) 0.071(3) Uani 1 1 d D . . . .
H6A H 0.7999 0.4223 0.3029 0.085 Uiso 1 1 calc R U . . .
H6B H 0.7506 0.3449 0.2884 0.085 Uiso 1 1 calc DR U . . .
C7 C 0.8084(3) 0.2567(9) 0.2647(3) 0.084(3) Uani 1 1 d D U . . .
H7A H 0.8152 0.3181 0.2377 0.101 Uiso 1 1 calc R U . . .
H7B H 0.7863 0.1849 0.2519 0.101 Uiso 1 1 calc DR U . . .
C8 C 0.8875(4) 0.3145(9) 0.2926(4) 0.031(3) Uiso 0.5 1 d D U P A 1
H8A H 0.8977 0.3493 0.2616 0.046 Uiso 0.5 1 calc R U P A 1
H8B H 0.9161 0.2960 0.3138 0.046 Uiso 0.5 1 calc R U P A 1
H8C H 0.8673 0.3822 0.3076 0.046 Uiso 0.5 1 calc R U P A 1
C9 C 0.8790(6) 0.0980(14) 0.2505(5) 0.051(3) Uiso 0.5 1 d D U P A 1
H9A H 0.8880 0.1507 0.2225 0.077 Uiso 0.5 1 calc R U P A 1
H9B H 0.8551 0.0291 0.2404 0.077 Uiso 0.5 1 calc R U P A 1
H9C H 0.9078 0.0534 0.2652 0.077 Uiso 0.5 1 calc R U P A 1
C8' C 0.9136(4) 0.1664(18) 0.2799(6) 0.070(3) Uiso 0.5 1 d D U P A 2
H8'A H 0.9231 0.2050 0.2493 0.106 Uiso 0.5 1 calc R U P A 2
H8'B H 0.9214 0.0693 0.2808 0.106 Uiso 0.5 1 calc R U P A 2
H8'C H 0.9311 0.2127 0.3066 0.106 Uiso 0.5 1 calc R U P A 2
C9' C 0.8583(6) 0.0791(14) 0.2430(5) 0.070(4) Uiso 0.5 1 d D U P A 2
H9'A H 0.8696 0.1216 0.2138 0.105 Uiso 0.5 1 calc R U P A 2
H9'B H 0.8252 0.0462 0.2368 0.105 Uiso 0.5 1 calc DR U P A 2
H9'C H 0.8794 0.0027 0.2523 0.105 Uiso 0.5 1 calc R U P A 2
C10 C 0.7895(2) -0.0644(6) 0.4453(2) 0.0357(14) Uani 1 1 d . . . . .
C11 C 0.8280(2) -0.1146(8) 0.4759(2) 0.0514(19) Uani 1 1 d . . . . .
C12 C 0.8235(3) -0.2477(9) 0.4948(3) 0.064(2) Uani 1 1 d . . . . .
H12A H 0.8496 -0.2851 0.5139 0.077 Uiso 1 1 calc R U . . .
C13 C 0.7831(3) -0.3226(10) 0.4865(3) 0.081(3) Uani 1 1 d . . . . .
H13A H 0.7809 -0.4106 0.5002 0.098 Uiso 1 1 calc R U . . .
C14 C 0.7445(3) -0.2714(8) 0.4577(3) 0.061(2) Uani 1 1 d . . . . .
H14A H 0.7160 -0.3240 0.4524 0.073 Uiso 1 1 calc R U . . .
C15 C 0.7478(2) -0.1419(7) 0.4366(2) 0.0390(15) Uani 1 1 d . . . . .
C16 C 0.7038(2) -0.0878(6) 0.4078(2) 0.0315(13) Uani 1 1 d . . . . .
H16A H 0.7142 -0.0082 0.3886 0.038 Uiso 1 1 calc R U . . .
C17 C 0.6639(2) -0.0393(7) 0.4408(2) 0.0471(17) Uani 1 1 d . . . . .
H17A H 0.6773 0.0291 0.4634 0.071 Uiso 1 1 calc R U . . .
H17B H 0.6520 -0.1168 0.4589 0.071 Uiso 1 1 calc R U . . .
H17C H 0.6372 0.0006 0.4211 0.071 Uiso 1 1 calc R U . . .
C18 C 0.6816(2) -0.1929(6) 0.3731(2) 0.0356(14) Uani 1 1 d . . . . .
H18A H 0.7061 -0.2244 0.3515 0.053 Uiso 1 1 calc R U . . .
H18B H 0.6547 -0.1517 0.3540 0.053 Uiso 1 1 calc R U . . .
H18C H 0.6697 -0.2701 0.3913 0.053 Uiso 1 1 calc R U . . .
C19 C 0.8727(3) -0.0305(10) 0.4889(2) 0.066(2) Uani 1 1 d . U . . .
H19A H 0.8707 0.0560 0.4701 0.080 Uiso 1 1 calc R U . . .
C20 C 0.8750(3) 0.0052(13) 0.5428(3) 0.098(3) Uani 1 1 d . U . . .
H20A H 0.8454 0.0532 0.5505 0.148 Uiso 1 1 calc R U . . .
H20B H 0.9030 0.0636 0.5502 0.148 Uiso 1 1 calc R U . . .
H20C H 0.8780 -0.0784 0.5618 0.148 Uiso 1 1 calc R U . . .
C21 C 0.9187(3) -0.1027(9) 0.4776(3) 0.072(3) Uani 1 1 d . . . . .
H21A H 0.9178 -0.1253 0.4432 0.108 Uiso 1 1 calc R U . . .
H21B H 0.9217 -0.1863 0.4966 0.108 Uiso 1 1 calc R U . . .
H21C H 0.9463 -0.0435 0.4855 0.108 Uiso 1 1 calc R U . . .
C22 C 0.89304(19) 0.2243(5) 0.39811(19) 0.0259(12) Uani 1 1 d . U . . .
C23 C 0.8783(3) 0.3255(7) 0.4328(3) 0.0524(18) Uani 1 1 d . . . . .
H23A H 0.8453 0.3517 0.4317 0.063 Uiso 1 1 calc R U . . .
C24 C 0.9095(3) 0.3862(9) 0.4674(3) 0.069(2) Uani 1 1 d . . . . .
H24A H 0.8984 0.4566 0.4874 0.083 Uiso 1 1 calc R U . . .
C25 C 0.9573(3) 0.3417(9) 0.4721(3) 0.068(2) Uani 1 1 d . . . . .
H25A H 0.9793 0.3809 0.4955 0.082 Uiso 1 1 calc R U . . .
C26 C 0.9723(3) 0.2386(9) 0.4417(3) 0.062(2) Uani 1 1 d . . . . .
H26A H 1.0048 0.2079 0.4442 0.074 Uiso 1 1 calc R U . . .
C27 C 0.9401(2) 0.1811(7) 0.4082(3) 0.0500(17) Uani 1 1 d . U . . .
H27A H 0.9511 0.1056 0.3904 0.060 Uiso 1 1 calc R U . . .
C29 C 0.9488(2) -0.2668(5) 0.3607(2) 0.0295(13) Uani 1 1 d . . . . .
C30 C 0.9851(2) -0.1685(6) 0.3584(2) 0.0361(14) Uani 1 1 d . . . . .
H30A H 0.9773 -0.0802 0.3467 0.043 Uiso 1 1 calc R U . . .
C31 C 1.0318(2) -0.1983(7) 0.3730(2) 0.0432(16) Uani 1 1 d . . . . .
H31A H 1.0559 -0.1301 0.3713 0.052 Uiso 1 1 calc R U . . .
C32 C 1.0444(3) -0.3246(8) 0.3898(2) 0.0493(18) Uani 1 1 d . . . . .
H32A H 1.0769 -0.3437 0.4000 0.059 Uiso 1 1 calc R U . . .
C33 C 1.0097(3) -0.4235(7) 0.3918(2) 0.0465(17) Uani 1 1 d . . . . .
H33A H 1.0185 -0.5114 0.4034 0.056 Uiso 1 1 calc R U . . .
C34 C 0.9613(2) -0.3965(6) 0.3770(2) 0.0373(14) Uani 1 1 d . . . . .
H34A H 0.9376 -0.4658 0.3781 0.045 Uiso 1 1 calc R U . . .
C35 C 0.8812(2) -0.2643(5) 0.2786(2) 0.0290(13) Uani 1 1 d . . . . .
C36 C 0.9189(2) -0.2431(7) 0.2491(2) 0.0456(17) Uani 1 1 d . . . . .
H36A H 0.9486 -0.2081 0.2623 0.055 Uiso 1 1 calc R U . . .
C37 C 0.9138(3) -0.2721(8) 0.2008(3) 0.057(2) Uani 1 1 d . . . . .
H37A H 0.9399 -0.2557 0.1808 0.069 Uiso 1 1 calc R U . . .
C38 C 0.8710(3) -0.3248(7) 0.1811(3) 0.0488(18) Uani 1 1 d . . . . .
H38A H 0.8677 -0.3455 0.1477 0.059 Uiso 1 1 calc R U . . .
C39 C 0.8333(2) -0.3469(6) 0.2102(2) 0.0404(16) Uani 1 1 d . . . . .
H39A H 0.8038 -0.3831 0.1969 0.048 Uiso 1 1 calc R U . . .
C40 C 0.8381(2) -0.3170(5) 0.2586(2) 0.0331(14) Uani 1 1 d . . . . .
H40A H 0.8118 -0.3324 0.2785 0.040 Uiso 1 1 calc R U . . .
C28 C 0.8474(2) -0.3253(6) 0.3735(2) 0.0388(15) Uani 1 1 d . . . . .
H28A H 0.8504 -0.3039 0.4079 0.058 Uiso 1 1 calc R U . . .
H28B H 0.8552 -0.4212 0.3686 0.058 Uiso 1 1 calc R U . . .
H28C H 0.8142 -0.3076 0.3613 0.058 Uiso 1 1 calc R U . . .
C41 C 0.4974(2) 0.9663(7) 0.2469(2) 0.0468(17) Uani 1 1 d . . . . .
H41A H 0.5097 0.8785 0.2587 0.070 Uiso 1 1 calc R U . . .
H41B H 0.5170 1.0396 0.2616 0.070 Uiso 1 1 calc R U . . .
H41C H 0.4991 0.9699 0.2118 0.070 Uiso 1 1 calc R U . . .
C42 C 0.4463(2) 0.9827(6) 0.2599(2) 0.0314(13) Uani 1 1 d . . . . .
C43 C 0.4239(2) 1.1024(6) 0.2451(2) 0.0369(15) Uani 1 1 d . . . . .
H43A H 0.4432 1.1622 0.2274 0.044 Uiso 1 1 calc R U . . .
C44 C 0.3765(2) 1.1492(5) 0.2523(2) 0.0326(14) Uani 1 1 d . . . . .
C45 C 0.3611(3) 1.2706(6) 0.2224(2) 0.0459(17) Uani 1 1 d . . . . .
H45A H 0.3280 1.2958 0.2294 0.069 Uiso 1 1 calc R U . . .
H45B H 0.3624 1.2482 0.1882 0.069 Uiso 1 1 calc R U . . .
H45C H 0.3828 1.3469 0.2302 0.069 Uiso 1 1 calc R U . . .
C46 C 0.2988(2) 1.1520(6) 0.2840(2) 0.0387(15) Uani 1 1 d . . . . .
H46A H 0.2857 1.1716 0.2509 0.046 Uiso 1 1 calc R U . . .
H46B H 0.3021 1.2395 0.3014 0.046 Uiso 1 1 calc R U . . .
C47 C 0.2647(3) 1.0656(8) 0.3082(3) 0.058(2) Uani 1 1 d . . . . .
H47A H 0.2546 0.9894 0.2868 0.069 Uiso 1 1 calc R U . . .
H47B H 0.2356 1.1190 0.3150 0.069 Uiso 1 1 calc R U . . .
C48 C 0.2932(3) 1.1210(9) 0.3894(3) 0.074(3) Uani 1 1 d . . . . .
H48A H 0.2614 1.1530 0.3981 0.112 Uiso 1 1 calc R U . . .
H48B H 0.3107 1.1955 0.3746 0.112 Uiso 1 1 calc R U . . .
H48C H 0.3116 1.0900 0.4184 0.112 Uiso 1 1 calc R U . . .
C49 C 0.2528(3) 0.9110(7) 0.3705(3) 0.058(2) Uani 1 1 d . . . . .
H49A H 0.2238 0.9582 0.3803 0.086 Uiso 1 1 calc R U . . .
H49B H 0.2668 0.8583 0.3976 0.086 Uiso 1 1 calc R U . . .
H49C H 0.2441 0.8497 0.3436 0.086 Uiso 1 1 calc R U . . .
C50 C 0.44714(19) 0.7529(5) 0.28538(18) 0.0234(11) Uani 1 1 d . . . . .
C51 C 0.4369(2) 0.6686(6) 0.24460(19) 0.0275(12) Uani 1 1 d . . . . .
C52 C 0.4553(2) 0.5374(6) 0.2454(2) 0.0356(14) Uani 1 1 d . . . . .
H52A H 0.4485 0.4790 0.2187 0.043 Uiso 1 1 calc R U . . .
C53 C 0.4833(2) 0.4907(7) 0.2839(2) 0.0440(16) Uani 1 1 d . . . . .
H53A H 0.4945 0.3994 0.2843 0.053 Uiso 1 1 calc R U . . .
C54 C 0.4953(2) 0.5746(7) 0.3221(2) 0.0396(15) Uani 1 1 d . . . . .
H54A H 0.5161 0.5422 0.3479 0.048 Uiso 1 1 calc R U . . .
C55 C 0.4776(2) 0.7057(6) 0.3237(2) 0.0310(13) Uani 1 1 d . . . . .
C56 C 0.4933(2) 0.7975(7) 0.3654(2) 0.0370(15) Uani 1 1 d . . . . .
H56A H 0.4753 0.8852 0.3617 0.044 Uiso 1 1 calc R U . . .
C57 C 0.4825(3) 0.7348(7) 0.4153(2) 0.0485(17) Uani 1 1 d . . . . .
H57A H 0.4479 0.7150 0.4161 0.073 Uiso 1 1 calc R U . . .
H57B H 0.4918 0.7995 0.4409 0.073 Uiso 1 1 calc R U . . .
H57C H 0.5009 0.6506 0.4201 0.073 Uiso 1 1 calc R U . . .
C58 C 0.5469(3) 0.8280(10) 0.3660(3) 0.072(3) Uani 1 1 d . . . . .
H58A H 0.5547 0.8677 0.3350 0.108 Uiso 1 1 calc R U . . .
H58B H 0.5651 0.7437 0.3713 0.108 Uiso 1 1 calc R U . . .
H58C H 0.5553 0.8923 0.3919 0.108 Uiso 1 1 calc R U . . .
C59 C 0.4077(2) 0.7192(6) 0.19983(19) 0.0304(13) Uani 1 1 d . . . . .
H59A H 0.3910 0.8051 0.2086 0.036 Uiso 1 1 calc R U . . .
C60 C 0.3695(2) 0.6194(6) 0.1809(2) 0.0349(14) Uani 1 1 d . . . . .
H60A H 0.3522 0.6579 0.1525 0.052 Uiso 1 1 calc R U . . .
H60B H 0.3466 0.6019 0.2059 0.052 Uiso 1 1 calc R U . . .
H60C H 0.3850 0.5340 0.1722 0.052 Uiso 1 1 calc R U . . .
C61 C 0.4415(3) 0.7521(7) 0.1592(2) 0.0488(17) Uani 1 1 d . . . . .
H61A H 0.4224 0.7844 0.1309 0.073 Uiso 1 1 calc R U . . .
H61B H 0.4593 0.6701 0.1509 0.073 Uiso 1 1 calc R U . . .
H61C H 0.4645 0.8229 0.1701 0.073 Uiso 1 1 calc R U . . .
C62 C 0.40382(18) 1.0450(5) 0.38787(17) 0.0195(11) Uani 1 1 d . U . . .
C63 C 0.4353(2) 1.1546(6) 0.3700(2) 0.0410(15) Uani 1 1 d . . . . .
H63A H 0.4335 1.1775 0.3368 0.049 Uiso 1 1 calc R U . . .
C64 C 0.4672(3) 1.2238(7) 0.4015(2) 0.0494(18) Uani 1 1 d . . . . .
H64A H 0.4858 1.2959 0.3893 0.059 Uiso 1 1 calc R U . . .
C65 C 0.4726(3) 1.1919(8) 0.4488(2) 0.0534(19) Uani 1 1 d . . . . .
H65A H 0.4948 1.2395 0.4697 0.064 Uiso 1 1 calc R U . . .
C66 C 0.4446(3) 1.0875(8) 0.4655(3) 0.061(2) Uani 1 1 d . . . . .
H66A H 0.4478 1.0618 0.4985 0.073 Uiso 1 1 calc R U . . .
C67 C 0.4120(3) 1.0204(7) 0.4349(2) 0.0468(17) Uani 1 1 d . . . . .
H67A H 0.3936 0.9500 0.4484 0.056 Uiso 1 1 calc R U . . .
C68 C 0.3628(2) 0.5629(5) 0.45003(19) 0.0287(13) Uani 1 1 d . . . . .
C69 C 0.3739(2) 0.4312(6) 0.4643(2) 0.0424(16) Uani 1 1 d . . . . .
H69A H 0.3721 0.3590 0.4416 0.051 Uiso 1 1 calc R U . . .
C70 C 0.3876(3) 0.4061(8) 0.5124(3) 0.058(2) Uani 1 1 d . . . . .
H70A H 0.3952 0.3160 0.5224 0.070 Uiso 1 1 calc R U . . .
C71 C 0.3903(3) 0.5084(8) 0.5449(2) 0.0515(19) Uani 1 1 d . . . . .
H71A H 0.3998 0.4899 0.5776 0.062 Uiso 1 1 calc R U . . .
C72 C 0.3792(3) 0.6402(7) 0.5306(2) 0.0527(19) Uani 1 1 d . . . . .
H72A H 0.3808 0.7122 0.5534 0.063 Uiso 1 1 calc R U . . .
C73 C 0.3658(2) 0.6657(6) 0.4827(2) 0.0396(16) Uani 1 1 d . . . . .
H73A H 0.3587 0.7561 0.4726 0.048 Uiso 1 1 calc R U . . .
C74 C 0.2812(2) 0.5567(5) 0.38033(19) 0.0252(12) Uani 1 1 d . . . . .
C75 C 0.2511(2) 0.5772(6) 0.4181(2) 0.0350(14) Uani 1 1 d . . . . .
H75A H 0.2640 0.6102 0.4482 0.042 Uiso 1 1 calc R U . . .
C76 C 0.2019(2) 0.5494(6) 0.4117(2) 0.0407(15) Uani 1 1 d . . . . .
H76A H 0.1810 0.5657 0.4372 0.049 Uiso 1 1 calc R U . . .
C77 C 0.1833(2) 0.4980(6) 0.3683(2) 0.0410(16) Uani 1 1 d . . . . .
H77A H 0.1498 0.4789 0.3640 0.049 Uiso 1 1 calc R U . . .
C78 C 0.2132(2) 0.4746(6) 0.3316(2) 0.0383(15) Uani 1 1 d . . . . .
H78A H 0.2004 0.4370 0.3021 0.046 Uiso 1 1 calc R U . . .
C79 C 0.2618(2) 0.5052(5) 0.3367(2) 0.0308(13) Uani 1 1 d . . . . .
H79A H 0.2821 0.4911 0.3106 0.037 Uiso 1 1 calc R U . . .
C80 C 0.3769(2) 0.4955(6) 0.3492(2) 0.0375(15) Uani 1 1 d . . . . .
H80A H 0.3676 0.5165 0.3156 0.056 Uiso 1 1 calc R U . . .
H80B H 0.3692 0.4004 0.3559 0.056 Uiso 1 1 calc R U . . .
H80C H 0.4117 0.5103 0.3549 0.056 Uiso 1 1 calc R U . . .

loop_
_atom_site_aniso_label
_atom_site_aniso_U_11
_atom_site_aniso_U_22
_atom_site_aniso_U_33
_atom_site_aniso_U_23
_atom_site_aniso_U_13
_atom_site_aniso_U_12
Sc1 0.0225(5) 0.0171(5) 0.0293(6) 0.0017(4) -0.0058(4) 0.0003(4)
Sc2 0.0229(5) 0.0164(5) 0.0202(5) 0.0020(4) -0.0013(4) 0.0002(4)
P1 0.0230(7) 0.0187(7) 0.0383(8) 0.0009(6) -0.0003(6) -0.0011(6)
P2 0.0302(8) 0.0183(7) 0.0262(7) 0.0027(6) 0.0015(6) 0.0023(6)
Cl1 0.0220(7) 0.0271(7) 0.0293(7) -0.0067(5) -0.0028(5) -0.0001(5)
Cl2 0.0279(7) 0.0260(7) 0.0250(7) 0.0009(5) -0.0019(5) -0.0078(6)
N1 0.027(3) 0.041(3) 0.028(3) -0.013(2) 0.000(2) 0.001(2)
N2 0.048(3) 0.023(3) 0.066(4) 0.004(3) -0.032(3) -0.003(3)
N3 0.057(4) 0.061(4) 0.048(3) 0.031(3) -0.017(3) -0.032(3)
N4 0.020(2) 0.023(2) 0.022(2) 0.0006(18) -0.0023(18) -0.0016(18)
N5 0.032(3) 0.016(2) 0.032(3) 0.0028(19) -0.008(2) 0.000(2)
N6 0.034(3) 0.024(3) 0.044(3) -0.003(2) 0.006(2) 0.008(2)
O1 0.023(2) 0.024(2) 0.034(2) -0.0008(16) -0.0011(16) 0.0022(16)
O2 0.031(2) 0.0193(19) 0.0219(18) 0.0042(14) -0.0005(15) 0.0005(16)
C1 0.084(7) 0.114(8) 0.057(5) -0.056(5) 0.016(5) 0.001(6)
C2 0.040(4) 0.047(4) 0.064(5) -0.037(4) 0.000(3) 0.000(3)
C3 0.049(5) 0.048(5) 0.096(7) -0.036(5) 0.007(4) 0.001(4)
C4 0.028(4) 0.018(3) 0.125(8) -0.021(4) -0.017(4) 0.009(3)
C5 0.063(5) 0.027(4) 0.147(7) -0.003(4) 0.000(5) 0.006(3)
C6 0.082(6) 0.036(4) 0.088(6) 0.011(4) -0.040(5) 0.001(4)
C7 0.086(5) 0.090(5) 0.077(4) 0.021(4) -0.001(4) 0.005(4)
C10 0.036(3) 0.051(4) 0.021(3) 0.004(3) 0.006(2) 0.003(3)
C11 0.035(4) 0.095(6) 0.024(3) 0.010(3) -0.002(3) -0.001(4)
C12 0.043(4) 0.091(6) 0.057(5) 0.045(4) -0.005(4) -0.003(4)
C13 0.060(5) 0.094(7) 0.089(7) 0.062(6) -0.008(5) -0.015(5)
C14 0.050(4) 0.071(5) 0.061(5) 0.040(4) -0.002(4) -0.012(4)
C15 0.038(4) 0.052(4) 0.028(3) 0.007(3) 0.003(3) 0.002(3)
C16 0.025(3) 0.034(3) 0.036(3) 0.004(3) 0.004(2) 0.000(3)
C17 0.040(4) 0.048(4) 0.054(4) -0.007(3) 0.009(3) 0.004(3)
C18 0.036(3) 0.032(3) 0.039(3) 0.001(3) 0.001(3) -0.003(3)
C19 0.042(4) 0.127(7) 0.029(3) 0.004(4) -0.007(3) -0.008(4)
C20 0.061(5) 0.180(8) 0.052(5) -0.019(5) -0.016(4) -0.018(6)
C21 0.036(4) 0.102(7) 0.077(6) 0.005(5) -0.019(4) -0.010(4)
C22 0.0253(14) 0.0244(14) 0.0273(14) -0.0027(9) -0.0042(9) -0.0006(9)
C23 0.046(4) 0.048(4) 0.062(5) -0.007(4) -0.001(4) -0.015(3)
C24 0.072(6) 0.074(6) 0.062(5) -0.020(4) 0.008(4) -0.022(5)
C25 0.076(6) 0.070(6) 0.058(5) -0.004(4) -0.012(4) -0.033(5)
C26 0.044(4) 0.077(6) 0.063(5) 0.009(4) -0.009(4) -0.013(4)
C27 0.035(3) 0.056(4) 0.058(4) 0.003(4) -0.006(3) -0.004(3)
C29 0.030(3) 0.024(3) 0.035(3) 0.000(2) 0.002(2) 0.003(2)
C30 0.034(3) 0.029(3) 0.045(4) -0.002(3) -0.001(3) 0.003(3)
C31 0.027(3) 0.063(5) 0.040(4) 0.000(3) 0.002(3) 0.002(3)
C32 0.034(4) 0.066(5) 0.047(4) 0.002(4) -0.001(3) 0.018(4)
C33 0.053(4) 0.041(4) 0.045(4) 0.002(3) 0.003(3) 0.025(4)
C34 0.047(4) 0.029(3) 0.035(3) 0.000(3) 0.000(3) 0.008(3)
C35 0.025(3) 0.018(3) 0.045(3) 0.001(2) 0.004(3) -0.002(2)
C36 0.032(4) 0.054(4) 0.051(4) -0.010(3) -0.003(3) -0.015(3)
C37 0.046(4) 0.080(6) 0.046(4) -0.021(4) 0.012(3) -0.021(4)
C38 0.048(4) 0.052(4) 0.046(4) -0.021(3) -0.004(3) -0.012(3)
C39 0.034(4) 0.026(3) 0.060(4) -0.009(3) -0.012(3) -0.004(3)
C40 0.023(3) 0.020(3) 0.056(4) -0.003(3) 0.000(3) -0.002(2)
C28 0.034(3) 0.023(3) 0.059(4) 0.006(3) 0.002(3) -0.006(3)
C41 0.034(4) 0.048(4) 0.059(4) 0.011(3) 0.011(3) -0.013(3)
C42 0.031(3) 0.028(3) 0.035(3) 0.002(2) 0.000(3) -0.008(3)
C43 0.041(4) 0.027(3) 0.042(4) 0.005(3) 0.005(3) -0.016(3)
C44 0.052(4) 0.018(3) 0.026(3) 0.001(2) -0.013(3) -0.010(3)
C45 0.073(5) 0.019(3) 0.046(4) 0.009(3) 0.007(3) -0.001(3)
C46 0.035(4) 0.029(3) 0.051(4) 0.002(3) -0.004(3) 0.011(3)
C47 0.047(4) 0.053(5) 0.072(5) 0.016(4) -0.001(4) 0.009(4)
C48 0.087(7) 0.067(6) 0.070(6) -0.014(4) 0.014(5) 0.025(5)
C49 0.046(4) 0.047(4) 0.083(6) 0.015(4) 0.037(4) 0.010(3)
C50 0.023(3) 0.022(3) 0.026(3) 0.003(2) 0.004(2) 0.003(2)
C51 0.025(3) 0.028(3) 0.030(3) -0.001(2) 0.010(2) 0.002(2)
C52 0.039(4) 0.037(3) 0.031(3) -0.003(3) 0.010(3) 0.011(3)
C53 0.035(4) 0.042(4) 0.055(4) 0.002(3) 0.009(3) 0.023(3)
C54 0.032(3) 0.052(4) 0.035(3) 0.009(3) 0.003(3) 0.016(3)
C55 0.021(3) 0.037(3) 0.035(3) 0.004(3) 0.000(2) 0.006(3)
C56 0.026(3) 0.051(4) 0.033(3) 0.004(3) -0.006(3) 0.006(3)
C57 0.045(4) 0.066(5) 0.034(4) -0.006(3) -0.003(3) 0.005(4)
C58 0.040(4) 0.115(7) 0.059(5) 0.003(5) -0.017(4) -0.022(5)
C59 0.040(3) 0.024(3) 0.027(3) 0.002(2) -0.002(2) -0.005(3)
C60 0.041(4) 0.024(3) 0.039(3) -0.004(3) 0.003(3) 0.000(3)
C61 0.058(5) 0.053(4) 0.035(4) 0.008(3) 0.003(3) -0.008(4)
C62 0.025(2) 0.012(2) 0.020(2) -0.0062(18) -0.017(2) 0.0016(19)
C63 0.042(4) 0.043(4) 0.038(4) -0.008(3) -0.002(3) -0.001(3)
C64 0.053(4) 0.046(4) 0.048(4) -0.006(3) -0.008(3) -0.014(3)
C65 0.063(5) 0.062(5) 0.034(4) -0.006(3) -0.013(3) -0.016(4)
C66 0.081(6) 0.061(5) 0.039(4) -0.004(4) -0.017(4) -0.007(4)
C67 0.062(5) 0.038(4) 0.041(4) -0.001(3) 0.006(3) -0.007(3)
C68 0.033(3) 0.023(3) 0.030(3) 0.005(2) -0.002(2) -0.004(2)
C69 0.056(4) 0.032(4) 0.039(4) 0.012(3) -0.003(3) 0.000(3)
C70 0.082(6) 0.046(4) 0.045(4) 0.025(4) -0.007(4) 0.010(4)
C71 0.064(5) 0.063(5) 0.028(4) 0.016(3) -0.005(3) 0.005(4)
C72 0.081(6) 0.052(4) 0.025(3) 0.000(3) 0.001(3) 0.002(4)
C73 0.062(4) 0.032(3) 0.024(3) 0.006(2) -0.006(3) 0.006(3)
C74 0.034(3) 0.011(3) 0.031(3) 0.005(2) 0.004(2) -0.003(2)
C75 0.035(3) 0.039(4) 0.031(3) -0.003(3) 0.001(3) -0.004(3)
C76 0.037(4) 0.044(4) 0.041(4) 0.006(3) 0.007(3) 0.000(3)
C77 0.039(4) 0.043(4) 0.041(4) 0.012(3) -0.007(3) -0.013(3)
C78 0.057(4) 0.029(3) 0.028(3) 0.003(2) -0.005(3) -0.012(3)
C79 0.046(4) 0.022(3) 0.025(3) 0.000(2) 0.004(3) -0.004(3)
C80 0.046(4) 0.025(3) 0.041(4) -0.004(3) 0.007(3) 0.003(3)

loop_
_atom_type_symbol
_atom_type_description
_atom_type_scat_dispersion_real
_atom_type_scat_dispersion_imag
_atom_type_scat_source
C C 0.0033 0.0016 'International Tables Vol C Tables 4.2.6.8 and 6.1.1.4'
H H 0.0000 0.0000 'International Tables Vol C Tables 4.2.6.8 and 6.1.1.4'
N N 0.0061 0.0033 'International Tables Vol C Tables 4.2.6.8 and 6.1.1.4'
P P 0.1023 0.0942 'International Tables Vol C Tables 4.2.6.8 and 6.1.1.4'
Cl Cl 0.1484 0.1585 'International Tables Vol C Tables 4.2.6.8 and 6.1.1.4'
Sc Sc 0.2519 0.3716 'International Tables Vol C Tables 4.2.6.8 and 6.1.1.4'
O O 0.0106 0.0060 'International Tables Vol C Tables 4.2.6.8 and 6.1.1.4'

loop_
_geom_angle_atom_site_label_1
_geom_angle_atom_site_label_2
_geom_angle_atom_site_label_3
_geom_angle
O1 Sc1 N1 109.33(17)
O1 Sc1 N2 164.8(2)
N1 Sc1 N2 84.7(2)
O1 Sc1 C22 91.71(17)
N1 Sc1 C22 93.92(18)
N2 Sc1 C22 93.07(18)
O1 Sc1 N3 89.96(19)
N1 Sc1 N3 160.5(2)
N2 Sc1 N3 75.8(2)
C22 Sc1 N3 88.14(18)
O1 Sc1 Cl1 83.34(10)
N1 Sc1 Cl1 91.29(13)
N2 Sc1 Cl1 90.81(13)
C22 Sc1 Cl1 173.77(14)
N3 Sc1 Cl1 88.08(13)
O2 Sc2 N4 110.56(15)
O2 Sc2 N5 164.09(16)
N4 Sc2 N5 84.21(17)
O2 Sc2 C62 91.02(16)
N4 Sc2 C62 93.96(17)
N5 Sc2 C62 93.89(17)
O2 Sc2 N6 89.73(16)
N4 Sc2 N6 159.34(16)
N5 Sc2 N6 75.22(17)
C62 Sc2 N6 89.38(17)
O2 Sc2 Cl2 82.74(10)
N4 Sc2 Cl2 91.37(12)
N5 Sc2 Cl2 91.27(12)
C62 Sc2 Cl2 172.93(14)
N6 Sc2 Cl2 87.26(13)
O1 P1 C28 112.4(3)
O1 P1 C29 108.1(2)
C28 P1 C29 108.6(3)
O1 P1 C35 113.4(2)
C28 P1 C35 107.8(3)
C29 P1 C35 106.2(3)
O2 P2 C80 111.9(3)
O2 P2 C68 108.4(2)
C80 P2 C68 108.7(3)
O2 P2 C74 114.8(2)
C80 P2 C74 107.0(3)
C68 P2 C74 105.7(2)
C2 N1 C10 115.2(6)
C2 N1 Sc1 124.5(5)
C10 N1 Sc1 120.2(3)
C4 N2 C6 115.9(6)
C4 N2 Sc1 125.1(5)
C6 N2 Sc1 119.0(5)
C9 N3 C8 113.5(9)
C8' N3 C9' 80.7(10)
C9 N3 C7 113.4(8)
C8 N3 C7 96.9(6)
C8' N3 C7 149.0(8)
C9' N3 C7 93.4(6)
C9 N3 Sc1 119.4(7)
C8 N3 Sc1 111.4(5)
C8' N3 Sc1 111.4(7)
C9' N3 Sc1 113.0(8)
C7 N3 Sc1 99.0(4)
C42 N4 C50 115.5(4)
C42 N4 Sc2 126.0(4)
C50 N4 Sc2 118.5(3)
C44 N5 C46 116.6(5)
C44 N5 Sc2 127.5(4)
C46 N5 Sc2 115.8(4)
C49 N6 C48 111.8(6)
C49 N6 C47 103.8(5)
C48 N6 C47 108.0(6)
C49 N6 Sc2 115.2(4)
C48 N6 Sc2 114.8(5)
C47 N6 Sc2 101.8(4)
P1 O1 Sc1 148.0(2)
P2 O2 Sc2 148.8(2)
N1 C2 C3 125.5(7)
N1 C2 C1 120.7(7)
C3 C2 C1 113.8(7)
C2 C3 C4 129.7(7)
N2 C4 C3 124.9(6)
N2 C4 C5 118.6(8)
C3 C4 C5 116.4(8)
N2 C6 C7 114.1(7)
C6 C7 N3 114.7(7)
N3 C8' C9' 50.2(5)
N3 C9' C8' 49.2(6)
C15 C10 C11 120.3(6)
C15 C10 N1 118.0(5)
C11 C10 N1 121.8(6)
C10 C11 C12 117.9(7)
C10 C11 C19 122.2(7)
C12 C11 C19 119.9(6)
C13 C12 C11 121.8(7)
C12 C13 C14 120.4(7)
C13 C14 C15 120.1(7)
C10 C15 C14 119.5(6)
C10 C15 C16 122.4(6)
C14 C15 C16 118.0(6)
C15 C16 C18 112.5(5)
C15 C16 C17 111.9(5)
C18 C16 C17 107.9(5)
C21 C19 C11 112.4(8)
C21 C19 C20 108.7(7)
C11 C19 C20 110.5(6)
C27 C22 C23 111.6(6)
C27 C22 Sc1 124.4(4)
C23 C22 Sc1 118.4(4)
C24 C23 C22 124.3(7)
C23 C24 C25 118.8(8)
C24 C25 C26 118.8(7)
C27 C26 C25 120.3(8)
C26 C27 C22 125.4(7)
C34 C29 C30 118.7(5)
C34 C29 P1 122.6(5)
C30 C29 P1 118.7(4)
C31 C30 C29 120.7(6)
C32 C31 C30 121.1(7)
C31 C32 C33 119.5(6)
C32 C33 C34 120.9(6)
C29 C34 C33 119.1(6)
C36 C35 C40 118.8(6)
C36 C35 P1 119.7(4)
C40 C35 P1 121.4(5)
C37 C36 C35 120.5(6)
C36 C37 C38 120.6(7)
C39 C38 C37 119.3(6)
C38 C39 C40 120.4(6)
C39 C40 C35 120.4(6)
N4 C42 C43 123.7(5)
N4 C42 C41 120.3(5)
C43 C42 C41 116.0(5)
C42 C43 C44 129.8(5)
N5 C44 C43 124.1(5)
N5 C44 C45 121.1(6)
C43 C44 C45 114.8(5)
N5 C46 C47 113.1(5)
C46 C47 N6 111.0(6)
C55 C50 C51 120.0(5)
C55 C50 N4 122.0(5)
C51 C50 N4 118.0(4)
C52 C51 C50 118.2(5)
C52 C51 C59 119.5(5)
C50 C51 C59 122.3(5)
C53 C52 C51 121.1(6)
C52 C53 C54 120.6(6)
C53 C54 C55 120.9(6)
C54 C55 C50 119.2(5)
C54 C55 C56 119.4(5)
C50 C55 C56 121.4(5)
C58 C56 C55 111.6(5)
C58 C56 C57 107.6(5)
C55 C56 C57 112.6(5)
C60 C59 C51 113.7(5)
C60 C59 C61 108.9(5)
C51 C59 C61 110.4(5)
C67 C62 C63 112.6(5)
C67 C62 Sc2 129.4(4)
C63 C62 Sc2 116.5(4)
C64 C63 C62 120.6(6)
C65 C64 C63 122.2(7)
C64 C65 C66 117.6(6)
C67 C66 C65 120.6(7)
C62 C67 C66 126.2(7)
C73 C68 C69 120.0(5)
C73 C68 P2 118.5(4)
C69 C68 P2 121.5(5)
C68 C69 C70 119.1(6)
C71 C70 C69 120.8(6)
C70 C71 C72 120.0(6)
C71 C72 C73 119.3(6)
C68 C73 C72 120.8(6)
C75 C74 C79 119.4(5)
C75 C74 P2 119.4(4)
C79 C74 P2 121.2(4)
C74 C75 C76 119.8(5)
C77 C76 C75 120.1(6)
C78 C77 C76 120.0(6)
C77 C78 C79 120.8(6)
C78 C79 C74 119.9(5)

loop_
_geom_bond_atom_site_label_1
_geom_bond_atom_site_label_2
_geom_bond_distance
Sc1 O1 2.121(4)
Sc1 N1 2.207(5)
Sc1 N2 2.214(5)
Sc1 C22 2.326(5)
Sc1 N3 2.382(5)
Sc1 Cl1 2.5218(16)
Sc2 O2 2.130(3)
Sc2 N4 2.203(4)
Sc2 N5 2.208(4)
Sc2 C62 2.328(4)
Sc2 N6 2.396(5)
Sc2 Cl2 2.5196(16)
P1 O1 1.512(4)
P1 C28 1.791(6)
P1 C29 1.792(6)
P1 C35 1.808(6)
P2 O2 1.518(4)
P2 C80 1.782(6)
P2 C68 1.819(6)
P2 C74 1.822(6)
N1 C2 1.323(8)
N1 C10 1.431(8)
N2 C4 1.348(10)
N2 C6 1.365(9)
N3 C9 1.405(9)
N3 C8 1.505(8)
N3 C8' 1.530(9)
N3 C9' 1.553(9)
N3 C7 1.643(10)
N4 C42 1.352(7)
N4 C50 1.449(6)
N5 C44 1.321(7)
N5 C46 1.462(7)
N6 C49 1.442(8)
N6 C48 1.454(9)
N6 C47 1.532(8)
C1 C2 1.513(11)
C2 C3 1.364(11)
C3 C4 1.395(11)
C4 C5 1.519(10)
C6 C7 1.410(8)
C8' C9' 2.00(2)
C10 C15 1.397(9)
C10 C11 1.418(9)
C11 C12 1.420(10)
C11 C19 1.521(10)
C12 C13 1.352(11)
C13 C14 1.395(10)
C14 C15 1.409(9)
C15 C16 1.520(8)
C16 C18 1.523(8)
C16 C17 1.549(8)
C19 C21 1.506(11)
C19 C20 1.535(10)
C22 C27 1.388(8)
C22 C23 1.460(9)
C23 C24 1.394(10)
C24 C25 1.397(12)
C25 C26 1.397(12)
C26 C27 1.379(10)
C29 C34 1.393(8)
C29 C30 1.401(8)
C30 C31 1.368(8)
C31 C32 1.367(9)
C32 C33 1.372(10)
C33 C34 1.409(9)
C35 C36 1.377(8)
C35 C40 1.391(8)
C36 C37 1.372(9)
C37 C38 1.384(9)
C38 C39 1.371(9)
C39 C40 1.379(9)
C41 C42 1.489(8)
C42 C43 1.386(8)
C43 C44 1.416(9)
C44 C45 1.504(8)
C46 C47 1.462(9)
C50 C55 1.403(7)
C50 C51 1.422(7)
C51 C52 1.390(8)
C51 C59 1.532(8)
C52 C53 1.370(9)
C53 C54 1.373(9)
C54 C55 1.382(8)
C55 C56 1.517(8)
C56 C58 1.515(9)
C56 C57 1.560(9)
C59 C60 1.519(8)
C59 C61 1.539(8)
C62 C67 1.337(8)
C62 C63 1.489(8)
C63 C64 1.389(9)
C64 C65 1.353(9)
C65 C66 1.384(10)
C66 C67 1.377(10)
C68 C73 1.360(8)
C68 C69 1.385(8)
C69 C70 1.394(9)
C70 C71 1.354(10)
C71 C72 1.386(10)
C72 C73 1.387(8)
C74 C75 1.391(8)
C74 C79 1.396(8)
C75 C76 1.395(8)
C76 C77 1.383(9)
C77 C78 1.368(9)
C78 C79 1.381(9)

loop_
_geom_torsion_atom_site_label_1
_geom_torsion_atom_site_label_2
_geom_torsion_atom_site_label_3
_geom_torsion_atom_site_label_4
_geom_torsion
C28 P1 O1 Sc1 -46.0(5)
C29 P1 O1 Sc1 -165.9(4)
C35 P1 O1 Sc1 76.7(5)
C80 P2 O2 Sc2 48.3(5)
C68 P2 O2 Sc2 168.2(4)
C74 P2 O2 Sc2 -73.9(5)
C10 N1 C2 C3 -159.3(7)
Sc1 N1 C2 C3 22.4(9)
C10 N1 C2 C1 21.1(9)
Sc1 N1 C2 C1 -157.1(5)
N1 C2 C3 C4 -0.2(13)
C1 C2 C3 C4 179.5(8)
C6 N2 C4 C3 178.9(7)
Sc1 N2 C4 C3 -3.1(9)
C6 N2 C4 C5 1.8(9)
Sc1 N2 C4 C5 179.8(5)
C2 C3 C4 N2 -10.7(13)
C2 C3 C4 C5 166.5(7)
C4 N2 C6 C7 -171.0(7)
Sc1 N2 C6 C7 10.8(10)
N2 C6 C7 N3 -40.3(11)
C9 N3 C7 C6 172.6(10)
C8 N3 C7 C6 -68.0(9)
C8' N3 C7 C6 -123.5(16)
C9' N3 C7 C6 158.9(10)
Sc1 N3 C7 C6 45.0(8)
C9 N3 C8' C9' -0.8(13)
C8 N3 C8' C9' -143.9(9)
C7 N3 C8' C9' -81.1(16)
Sc1 N3 C8' C9' 111.1(8)
C9 N3 C9' C8' 2(3)
C8 N3 C9' C8' 46.8(11)
C7 N3 C9' C8' 149.3(8)
Sc1 N3 C9' C8' -109.4(8)
C2 N1 C10 C15 79.9(7)
Sc1 N1 C10 C15 -101.8(5)
C2 N1 C10 C11 -99.5(7)
Sc1 N1 C10 C11 78.8(6)
C15 C10 C11 C12 3.4(10)
N1 C10 C11 C12 -177.3(6)
C15 C10 C11 C19 -176.0(6)
N1 C10 C11 C19 3.3(10)
C10 C11 C12 C13 -3.5(12)
C19 C11 C12 C13 175.9(8)
C11 C12 C13 C14 1.3(15)
C12 C13 C14 C15 1.0(14)
C11 C10 C15 C14 -1.2(9)
N1 C10 C15 C14 179.4(6)
C11 C10 C15 C16 174.4(6)
N1 C10 C15 C16 -4.9(8)
C13 C14 C15 C10 -1.1(11)
C13 C14 C15 C16 -176.9(7)
C10 C15 C16 C18 137.9(6)
C14 C15 C16 C18 -46.4(8)
C10 C15 C16 C17 -100.3(7)
C14 C15 C16 C17 75.3(8)
C10 C11 C19 C21 -125.4(8)
C12 C11 C19 C21 55.2(9)
C10 C11 C19 C20 113.0(8)
C12 C11 C19 C20 -66.4(11)
C27 C22 C23 C24 8.8(10)
Sc1 C22 C23 C24 163.6(6)
C22 C23 C24 C25 -4.9(12)
C23 C24 C25 C26 0.4(12)
C24 C25 C26 C27 -0.7(12)
C25 C26 C27 C22 5.8(12)
C23 C22 C27 C26 -9.2(10)
Sc1 C22 C27 C26 -162.3(6)
O1 P1 C29 C34 150.4(5)
C28 P1 C29 C34 28.2(6)
C35 P1 C29 C34 -87.5(5)
O1 P1 C29 C30 -30.2(5)
C28 P1 C29 C30 -152.5(5)
C35 P1 C29 C30 91.8(5)
C34 C29 C30 C31 -1.4(9)
P1 C29 C30 C31 179.3(5)
C29 C30 C31 C32 0.3(10)
C30 C31 C32 C33 0.5(10)
C31 C32 C33 C34 -0.2(10)
C30 C29 C34 C33 1.6(9)
P1 C29 C34 C33 -179.1(5)
C32 C33 C34 C29 -0.8(9)
O1 P1 C35 C36 80.3(5)
C28 P1 C35 C36 -154.5(5)
C29 P1 C35 C36 -38.2(5)
O1 P1 C35 C40 -98.8(5)
C28 P1 C35 C40 26.4(5)
C29 P1 C35 C40 142.7(5)
C40 C35 C36 C37 0.7(10)
P1 C35 C36 C37 -178.4(6)
C35 C36 C37 C38 -0.9(12)
C36 C37 C38 C39 0.6(12)
C37 C38 C39 C40 0.0(10)
C38 C39 C40 C35 -0.2(9)
C36 C35 C40 C39 -0.2(9)
P1 C35 C40 C39 178.9(4)
C50 N4 C42 C43 161.4(5)
Sc2 N4 C42 C43 -20.1(8)
C50 N4 C42 C41 -20.8(7)
Sc2 N4 C42 C41 157.7(4)
N4 C42 C43 C44 -1.0(10)
C41 C42 C43 C44 -178.9(6)
C46 N5 C44 C43 -179.4(5)
Sc2 N5 C44 C43 3.9(8)
C46 N5 C44 C45 -1.7(8)
Sc2 N5 C44 C45 -178.4(4)
C42 C43 C44 N5 9.9(10)
C42 C43 C44 C45 -167.9(6)
C44 N5 C46 C47 167.3(6)
Sc2 N5 C46 C47 -15.6(7)
N5 C46 C47 N6 47.3(8)
C49 N6 C47 C46 -171.1(6)
C48 N6 C47 C46 70.0(7)
Sc2 N6 C47 C46 -51.2(6)
C42 N4 C50 C55 101.2(6)
Sc2 N4 C50 C55 -77.4(6)
C42 N4 C50 C51 -79.5(6)
Sc2 N4 C50 C51 101.8(5)
C55 C50 C51 C52 3.8(8)
N4 C50 C51 C52 -175.5(5)
C55 C50 C51 C59 -174.3(5)
N4 C50 C51 C59 6.4(8)
C50 C51 C52 C53 -0.9(9)
C59 C51 C52 C53 177.2(6)
C51 C52 C53 C54 -2.5(10)
C52 C53 C54 C55 3.2(10)
C53 C54 C55 C50 -0.4(9)
C53 C54 C55 C56 -177.4(6)
C51 C50 C55 C54 -3.1(8)
N4 C50 C55 C54 176.1(5)
C51 C50 C55 C56 173.9(5)
N4 C50 C55 C56 -6.8(8)
C54 C55 C56 C58 64.7(8)
C50 C55 C56 C58 -112.3(7)
C54 C55 C56 C57 -56.4(7)
C50 C55 C56 C57 126.6(6)
C52 C51 C59 C60 47.0(7)
C50 C51 C59 C60 -134.9(5)
C52 C51 C59 C61 -75.6(7)
C50 C51 C59 C61 102.5(6)
C67 C62 C63 C64 -2.9(9)
Sc2 C62 C63 C64 -170.4(5)
C62 C63 C64 C65 2.7(11)
C63 C64 C65 C66 -0.7(12)
C64 C65 C66 C67 -0.8(12)
C63 C62 C67 C66 1.5(10)
Sc2 C62 C67 C66 167.0(6)
C65 C66 C67 C62 0.4(13)
O2 P2 C68 C73 22.5(6)
C80 P2 C68 C73 144.4(5)
C74 P2 C68 C73 -101.0(5)
O2 P2 C68 C69 -156.7(5)
C80 P2 C68 C69 -34.8(6)
C74 P2 C68 C69 79.8(6)
C73 C68 C69 C70 0.7(10)
P2 C68 C69 C70 179.8(5)
C68 C69 C70 C71 -0.1(11)
C69 C70 C71 C72 0.1(12)
C70 C71 C72 C73 -0.5(12)
C69 C68 C73 C72 -1.1(10)
P2 C68 C73 C72 179.7(5)
C71 C72 C73 C68 1.0(11)
O2 P2 C74 C75 -82.9(5)
C80 P2 C74 C75 152.4(4)
C68 P2 C74 C75 36.6(5)
O2 P2 C74 C79 94.8(5)
C80 P2 C74 C79 -29.9(5)
C68 P2 C74 C79 -145.8(4)
C79 C74 C75 C76 -1.5(8)
P2 C74 C75 C76 176.2(5)
C74 C75 C76 C77 1.7(9)
C75 C76 C77 C78 -0.1(9)
C76 C77 C78 C79 -1.7(9)
C77 C78 C79 C74 1.9(9)
C75 C74 C79 C78 -0.3(8)
P2 C74 C79 C78 -178.0(4)
